data_7017766
loop_
_publ_author_name
'Devoille, Aline M. J.'
'Love, Jason B.'

_publ_section_title
;
 Double-pillared cobalt Pacman complexes: synthesis, structures and oxygen
 reduction catalysis.
;
_journal_issue 1
_journal_name_full 'Dalton transactions (Cambridge, England : 2003)'
_journal_page_first 65
_journal_page_last 72
_journal_paper_doi 10.1039/c1dt11424g
_journal_volume 41
_journal_year 2012
_chemical_formula_sum 'C84 H90 Co2 N10 O4'
_chemical_formula_weight 1421.52
_chemical_name_systematic
;
?
;
_space_group_IT_number 14
_symmetry_cell_setting monoclinic
_symmetry_space_group_name_Hall '-P 2yn'
_symmetry_space_group_name_H-M 'P 1 21/n 1'
_atom_sites_solution_hydrogens geom
_atom_sites_solution_primary direct
_atom_sites_solution_secondary difmap
_audit_creation_date 2011-02-24T16:56:21-00:00
_audit_creation_method 'WinGX routine CIF_UPDATE'
_cell_angle_alpha 90
_cell_angle_beta 91.944(2)
_cell_angle_gamma 90
_cell_formula_units_Z 4
_cell_length_a 14.9616(3)
_cell_length_b 16.2706(3)
_cell_length_c 28.8075(6)
_cell_measurement_reflns_used 15676
_cell_measurement_temperature 100(2)
_cell_measurement_theta_max 73.2787
_cell_measurement_theta_min 2.7135
_cell_volume 7008.7(2)
_computing_cell_refinement 'SAINT (SIEMANS, 1995)'
_computing_data_collection 'SMART (SIEMANS, 1993)'
_computing_data_reduction 'SAINT (SIEMANS, 1995)'
_computing_molecular_graphics 'ORTEP (FARRUGIA, 1997)'
_computing_publication_material 'ENCIFER (ALLEN ET AL., 2004)'
_computing_structure_refinement 'SHELXL-97 (Sheldrick, 1997)'
_computing_structure_solution 'SUPERFLIP (Palatinus, 2007)'
_diffrn_ambient_temperature 100(2)
_diffrn_detector_area_resol_mean 5.1574
_diffrn_measured_fraction_theta_full 0.984
_diffrn_measured_fraction_theta_max 0.984
_diffrn_measurement_device_type 'SuperNova, Dual, Cu at zero, Atlas'
_diffrn_measurement_method '\w scans'
_diffrn_radiation_monochromator graphite
_diffrn_radiation_type CuK\a
_diffrn_radiation_wavelength 1.54184
_diffrn_reflns_av_R_equivalents 0.1309
_diffrn_reflns_av_unetI/netI 0.0854
_diffrn_reflns_limit_h_max 18
_diffrn_reflns_limit_h_min -18
_diffrn_reflns_limit_k_max 20
_diffrn_reflns_limit_k_min -19
_diffrn_reflns_limit_l_max 35
_diffrn_reflns_limit_l_min -34
_diffrn_reflns_number 68295
_diffrn_reflns_theta_full 73.44
_diffrn_reflns_theta_max 73.44
_diffrn_reflns_theta_min 3.12
_exptl_absorpt_coefficient_mu 4.187
_exptl_absorpt_correction_T_max 1
_exptl_absorpt_correction_T_min 0.61634
_exptl_absorpt_correction_type multi-scan
_exptl_absorpt_process_details
;
CrysAlisPro, Oxford Diffraction Ltd.,
Version 1.171.34.36 (release 02-08-2010 CrysAlis171 .NET)
(compiled Aug 2 2010,13:00:58)
Empirical absorption correction using spherical harmonics,
implemented in SCALE3 ABSPACK scaling algorithm.
;
_exptl_crystal_colour red
_exptl_crystal_density_diffrn 1.347
_exptl_crystal_density_method 'not measured'
_exptl_crystal_description block
_exptl_crystal_F_000 3000
_exptl_crystal_size_max 0.2012
_exptl_crystal_size_mid 0.1295
_exptl_crystal_size_min 0.1034
_refine_diff_density_max 1.281
_refine_diff_density_min -0.634
_refine_diff_density_rms 0.112
_refine_ls_extinction_method none
_refine_ls_goodness_of_fit_ref 1.016
_refine_ls_hydrogen_treatment constr
_refine_ls_matrix_type full
_refine_ls_number_parameters 900
_refine_ls_number_reflns 13901
_refine_ls_number_restraints 0
_refine_ls_restrained_S_all 1.016
_refine_ls_R_factor_all 0.1127
_refine_ls_R_factor_gt 0.0817
_refine_ls_shift/su_max 0
_refine_ls_shift/su_mean 0
_refine_ls_structure_factor_coef Fsqd
_refine_ls_weighting_details 'calc w=1/[\s^2^(Fo^2^)+(0.1321P)^2^+7.7336P] where P=(Fo^2^+2Fc^2^)/3'
_refine_ls_weighting_scheme calc
_refine_ls_wR_factor_ref 0.2369
_reflns_number_gt 9847
_reflns_number_total 13901
_reflns_threshold_expression >2sigma(I)
_cod_data_source_file c1dt11424g.txt
_cod_data_source_block jl0039
_cod_depositor_comments
;
The following automatic conversions were performed:

'_symmetry_cell_setting' value 'Monoclinic' changed to 'monoclinic'
according to /home/saulius/struct/CIF-dictionaries/cif_core.dic
dictionary named 'cif_core.dic' version 2.4.1 from 2010-06-29.

Automatic conversion script
Id: cif_fix_values 1715 2011-07-08 13:25:40Z adriana 
;
_cod_original_sg_symbol_H-M P21/n
_cod_database_code 7017766

loop_
_symmetry_equiv_pos_as_xyz
'x, y, z'
'-x+1/2, y+1/2, -z+1/2'
'-x, -y, -z'
'x-1/2, -y-1/2, z-1/2'

loop_
_atom_site_label
_atom_site_fract_x
_atom_site_fract_y
_atom_site_fract_z
_atom_site_U_iso_or_equiv
_atom_site_adp_type
_atom_site_calc_flag
_atom_site_refinement_flags
_atom_site_occupancy
_atom_site_type_symbol
Co1 0.88876(4) 0.92012(4) 0.24583(2) 0.02308(18) Uani d . 1 Co
Co2 0.57031(4) 0.90234(4) 0.35699(2) 0.02435(18) Uani d . 1 Co
N1 0.9448(2) 0.8097(2) 0.25888(12) 0.0247(7) Uani d . 1 N
N2 0.8656(2) 0.8722(2) 0.18723(12) 0.0254(7) Uani d . 1 N
N3 0.8093(2) 1.0037(2) 0.22688(12) 0.0247(7) Uani d . 1 N
N4 0.8848(2) 0.9801(2) 0.30683(12) 0.0256(7) Uani d . 1 N
N5 0.6100(2) 0.9750(2) 0.41020(12) 0.0261(7) Uani d . 1 N
N6 0.4951(2) 0.9917(2) 0.34326(12) 0.0284(8) Uani d . 1 N
N7 0.5357(2) 0.8611(2) 0.29846(13) 0.0287(8) Uani d . 1 N
N8 0.6575(2) 0.8086(2) 0.35566(12) 0.0245(7) Uani d . 1 N
N9 1.0104(2) 0.9783(2) 0.22604(13) 0.0286(8) Uani d . 1 N
N10 0.4724(2) 0.8366(2) 0.39483(13) 0.0282(8) Uani d . 1 N
C1 0.9440(3) 0.7640(3) 0.22109(15) 0.0270(9) Uani d . 1 C
H1 0.9713 0.7127 0.2211 0.032 Uiso calc R 1 H
C2 0.9008(3) 0.7951(3) 0.18080(15) 0.0263(9) Uani d . 1 C
C3 0.8800(3) 0.7689(3) 0.13560(16) 0.0319(10) Uani d . 1 C
H3 0.8954 0.719 0.1223 0.038 Uiso calc R 1 H
C4 0.8317(3) 0.8322(3) 0.11447(16) 0.0335(10) Uani d . 1 C
H4 0.8089 0.8328 0.084 0.04 Uiso calc R 1 H
C5 0.8234(3) 0.8960(3) 0.14769(15) 0.0262(9) Uani d . 1 C
C6 0.7708(3) 0.9749(3) 0.14246(15) 0.0283(9) Uani d . 1 C
C7 0.8161(3) 1.0317(3) 0.10648(16) 0.0322(10) Uani d . 1 C
H7A 0.8211 1.0017 0.0776 0.039 Uiso calc R 1 H
H7B 0.7775 1.0787 0.1003 0.039 Uiso calc R 1 H
C8 0.9084(3) 1.0628(3) 0.12187(18) 0.0391(11) Uani d . 1 C
H8A 0.9038 1.0955 0.1494 0.059 Uiso calc R 1 H
H8B 0.9326 1.0956 0.0976 0.059 Uiso calc R 1 H
H8C 0.9471 1.0168 0.1283 0.059 Uiso calc R 1 H
C9 0.6761(3) 0.9530(3) 0.12228(16) 0.0323(10) Uani d . 1 C
H9A 0.6404 1.0027 0.1203 0.039 Uiso calc R 1 H
H9B 0.6816 0.932 0.091 0.039 Uiso calc R 1 H
C10 0.6277(3) 0.8899(3) 0.15090(18) 0.0377(11) Uani d . 1 C
H10A 0.6544 0.8369 0.1468 0.057 Uiso calc R 1 H
H10B 0.5658 0.8879 0.1409 0.057 Uiso calc R 1 H
H10C 0.6322 0.905 0.1831 0.057 Uiso calc R 1 H
C11 0.7625(3) 1.0212(3) 0.18743(15) 0.0254(8) Uani d . 1 C
C12 0.7073(3) 1.0902(3) 0.19588(17) 0.0311(10) Uani d . 1 C
H12 0.668 1.1152 0.1745 0.037 Uiso calc R 1 H
C13 0.7228(3) 1.1136(3) 0.24224(16) 0.0324(10) Uani d . 1 C
H13 0.6961 1.1569 0.2576 0.039 Uiso calc R 1 H
C14 0.7866(3) 1.0585(3) 0.26081(15) 0.0261(9) Uani d . 1 C
C15 0.8308(3) 1.0435(3) 0.30374(15) 0.0275(9) Uani d . 1 C
H15 0.822 1.0775 0.3292 0.033 Uiso calc R 1 H
C16 0.9357(3) 0.9659(2) 0.34875(15) 0.0255(8) Uani d . 1 C
C17 1.0260(3) 0.9575(3) 0.34593(15) 0.0284(9) Uani d . 1 C
H17 1.0517 0.9618 0.3171 0.034 Uiso calc R 1 H
C18 1.0816(3) 0.9423(3) 0.38584(16) 0.0315(10) Uani d . 1 C
H18 1.1432 0.9378 0.383 0.038 Uiso calc R 1 H
C19 1.0451(3) 0.9343(3) 0.42827(15) 0.0294(9) Uani d . 1 C
H19 1.082 0.9242 0.4543 0.035 Uiso calc R 1 H
C20 0.9512(3) 0.9413(3) 0.43317(15) 0.0274(9) Uani d . 1 C
C21 0.9120(3) 0.9324(3) 0.47644(16) 0.0287(9) Uani d . 1 C
H21 0.9492 0.9224 0.5024 0.034 Uiso calc R 1 H
C22 0.8209(3) 0.9376(3) 0.48242(15) 0.0266(9) Uani d . 1 C
C23 0.7826(3) 0.9289(3) 0.52683(16) 0.0309(9) Uani d . 1 C
H23 0.8197 0.9191 0.5528 0.037 Uiso calc R 1 H
C24 0.6929(3) 0.9345(3) 0.53172(15) 0.0306(9) Uani d . 1 C
H24 0.6689 0.9285 0.5609 0.037 Uiso calc R 1 H
C25 0.6351(3) 0.9497(3) 0.49215(16) 0.0311(9) Uani d . 1 C
H25 0.5737 0.9528 0.4958 0.037 Uiso calc R 1 H
C26 0.6688(3) 0.9596(3) 0.44900(15) 0.0270(9) Uani d . 1 C
C27 0.7633(3) 0.9528(3) 0.44206(15) 0.0257(9) Uani d . 1 C
C28 0.8012(3) 0.9627(2) 0.39884(15) 0.0243(8) Uani d . 1 C
H28 0.7637 0.9731 0.3731 0.029 Uiso calc R 1 H
C29 0.8935(3) 0.9575(2) 0.39263(14) 0.0242(8) Uani d . 1 C
C30 0.5632(3) 1.0434(3) 0.41050(16) 0.0285(9) Uani d . 1 C
H30 0.5719 1.0821 0.434 0.034 Uiso calc R 1 H
C31 0.4997(3) 1.0562(3) 0.37414(15) 0.0285(9) Uani d . 1 C
C32 0.4395(3) 1.1175(3) 0.35960(17) 0.0325(10) Uani d . 1 C
H32 0.4294 1.1675 0.3742 0.039 Uiso calc R 1 H
C33 0.3977(3) 1.0885(3) 0.31882(17) 0.0330(10) Uani d . 1 C
H33 0.3539 1.1156 0.301 0.04 Uiso calc R 1 H
C34 0.4342(3) 1.0098(3) 0.30937(15) 0.0288(9) Uani d . 1 C
C35 0.4093(3) 0.9525(3) 0.26990(17) 0.0334(10) Uani d . 1 C
C36 0.4063(4) 1.0019(4) 0.22382(18) 0.0446(13) Uani d . 1 C
H36A 0.389 0.9652 0.1985 0.054 Uiso calc R 1 H
H36B 0.3608 1.0441 0.2255 0.054 Uiso calc R 1 H
C37 0.4954(4) 1.0422(3) 0.2130(2) 0.0517(15) Uani d . 1 C
H37A 0.5082 1.0851 0.2352 0.078 Uiso calc R 1 H
H37B 0.4918 1.0652 0.1823 0.078 Uiso calc R 1 H
H37C 0.5421 1.0018 0.2148 0.078 Uiso calc R 1 H
C38 0.3122(4) 0.9222(4) 0.2762(2) 0.0606(18) Uani d . 1 C
H38A 0.273 0.9696 0.2746 0.073 Uiso calc R 1 H
H38B 0.2959 0.8869 0.2502 0.073 Uiso calc R 1 H
C39 0.2945(5) 0.8786(5) 0.3179(3) 0.0655(18) Uani d . 1 C
H39A 0.3292 0.829 0.3191 0.098 Uiso calc R 1 H
H39B 0.232 0.865 0.3183 0.098 Uiso calc R 1 H
H39C 0.3102 0.9123 0.3442 0.098 Uiso calc R 1 H
C40 0.4727(3) 0.8808(3) 0.26585(15) 0.0286(9) Uani d . 1 C
C41 0.4776(3) 0.8233(3) 0.22946(17) 0.0349(10) Uani d . 1 C
H41 0.4409 0.822 0.2028 0.042 Uiso calc R 1 H
C42 0.5471(3) 0.7689(3) 0.24032(15) 0.0321(10) Uani d . 1 C
H42 0.566 0.7251 0.2224 0.039 Uiso calc R 1 H
C43 0.5823(3) 0.7934(3) 0.28358(15) 0.0292(9) Uani d . 1 C
C44 0.6485(3) 0.7669(3) 0.31637(16) 0.0286(9) Uani d . 1 C
H44 0.6845 0.7217 0.3105 0.034 Uiso calc R 1 H
C45 0.7146(3) 0.7773(2) 0.39200(14) 0.0247(8) Uani d . 1 C
C46 0.6786(3) 0.7642(3) 0.43408(15) 0.0293(9) Uani d . 1 C
H46 0.6185 0.7763 0.4378 0.035 Uiso calc R 1 H
C47 0.7296(3) 0.7327(3) 0.47250(15) 0.0310(10) Uani d . 1 C
H47 0.703 0.7244 0.5008 0.037 Uiso calc R 1 H
C48 0.8169(3) 0.7147(3) 0.46773(16) 0.0313(9) Uani d . 1 C
H48 0.8497 0.6929 0.4928 0.038 Uiso calc R 1 H
C49 0.8595(3) 0.7287(3) 0.42480(15) 0.0273(9) Uani d . 1 C
C50 0.9499(3) 0.7126(3) 0.42035(15) 0.0293(9) Uani d . 1 C
H50 0.9817 0.6899 0.4455 0.035 Uiso calc R 1 H
C51 0.9951(3) 0.7289(3) 0.37974(16) 0.0288(9) Uani d . 1 C
C52 1.0878(3) 0.7124(3) 0.37578(16) 0.0331(10) Uani d . 1 C
H52 1.1203 0.6911 0.4011 0.04 Uiso calc R 1 H
C53 1.1293(3) 0.7271(3) 0.33578(17) 0.0351(10) Uani d . 1 C
H53 1.1899 0.7156 0.3337 0.042 Uiso calc R 1 H
C54 1.0809(3) 0.7601(3) 0.29656(16) 0.0304(9) Uani d . 1 C
H54 1.1103 0.7694 0.2691 0.036 Uiso calc R 1 H
C55 0.9917(3) 0.7784(2) 0.29874(15) 0.0251(8) Uani d . 1 C
C56 0.9448(3) 0.7634(2) 0.34066(15) 0.0261(9) Uani d . 1 C
C57 0.8533(3) 0.7785(2) 0.34478(15) 0.0245(8) Uani d . 1 C
H57 0.8211 0.8006 0.3196 0.029 Uiso calc R 1 H
C58 0.8084(3) 0.7614(2) 0.38582(15) 0.0253(9) Uani d . 1 C
C59 1.0213(3) 1.0598(3) 0.23214(16) 0.0326(10) Uani d . 1 C
H59 0.9792 1.088 0.249 0.039 Uiso calc R 1 H
C60 1.0913(3) 1.1037(3) 0.21478(18) 0.0391(11) Uani d . 1 C
H60 1.0958 1.1601 0.2195 0.047 Uiso calc R 1 H
C61 1.1547(3) 1.0620(3) 0.19023(18) 0.0405(12) Uani d . 1 C
H61 1.2033 1.0897 0.1785 0.049 Uiso calc R 1 H
C62 1.1447(3) 0.9781(3) 0.18338(18) 0.0380(11) Uani d . 1 C
H62 1.1862 0.9485 0.1668 0.046 Uiso calc R 1 H
C63 1.0721(3) 0.9395(3) 0.20170(16) 0.0326(10) Uani d . 1 C
H63 1.0655 0.8833 0.1969 0.039 Uiso calc R 1 H
C64 0.4544(3) 0.7575(3) 0.38527(17) 0.0318(10) Uani d . 1 C
H64 0.4907 0.7301 0.3647 0.038 Uiso calc R 1 H
C65 0.3853(3) 0.7148(3) 0.40420(18) 0.0392(11) Uani d . 1 C
H65 0.3753 0.6599 0.3968 0.047 Uiso calc R 1 H
C66 0.3311(3) 0.7557(3) 0.4345(2) 0.0436(12) Uani d . 1 C
H66 0.2837 0.7286 0.4479 0.052 Uiso calc R 1 H
C67 0.3484(3) 0.8374(3) 0.44460(19) 0.0434(12) Uani d . 1 C
H67 0.3126 0.8663 0.4647 0.052 Uiso calc R 1 H
C68 0.4190(3) 0.8749(3) 0.42438(17) 0.0332(10) Uani d . 1 C
H68 0.4306 0.9297 0.4315 0.04 Uiso calc R 1 H
O101 0.2214(7) 0.5246(8) 0.4790(3) 0.176(4) Uani d . 1 O
C102 0.1253(8) 0.5079(8) 0.4870(3) 0.114(4) Uani d . 1 C
H10D 0.0972 0.5545 0.5015 0.137 Uiso calc R 1 H
H10E 0.1183 0.4597 0.5063 0.137 Uiso calc R 1 H
C103 0.0856(6) 0.4934(6) 0.4374(5) 0.131(5) Uani d . 1 C
H10F 0.0366 0.5309 0.4301 0.157 Uiso calc R 1 H
H10G 0.0649 0.4373 0.4333 0.157 Uiso calc R 1 H
C104 0.1702(6) 0.5121(5) 0.4065(3) 0.082(2) Uani d . 1 C
H10H 0.1957 0.461 0.3956 0.099 Uiso calc R 1 H
H10I 0.1523 0.5449 0.3796 0.099 Uiso calc R 1 H
C201 0.1311(5) 0.7423(6) 0.5077(3) 0.085(2) Uani d . 1 C
H20A 0.1298 0.6858 0.497 0.102 Uiso calc R 1 H
H20B 0.119 0.7779 0.4812 0.102 Uiso calc R 1 H
C202 0.0601(5) 0.7550(5) 0.5437(3) 0.077(2) Uani d . 1 C
H20C 0.0039 0.7737 0.5296 0.093 Uiso calc R 1 H
H20D 0.0501 0.7055 0.5615 0.093 Uiso calc R 1 H
C203 0.1049(6) 0.8207(4) 0.5726(3) 0.081(2) Uani d . 1 C
H20E 0.0735 0.8725 0.5686 0.097 Uiso calc R 1 H
H20F 0.1054 0.8059 0.6052 0.097 Uiso calc R 1 H
C204 0.1973(7) 0.8279(5) 0.5563(3) 0.090(3) Uani d . 1 C
H20G 0.2043 0.8789 0.5394 0.108 Uiso calc R 1 H
H20H 0.2395 0.8277 0.5826 0.108 Uiso calc R 1 H
C301 0.4957(5) 0.2781(5) 0.4741(2) 0.0641(18) Uani d . 1 C
H30A 0.5511 0.2598 0.4609 0.077 Uiso calc R 1 H
H30B 0.4831 0.2434 0.5004 0.077 Uiso calc R 1 H
O300 0.4245(3) 0.2736(3) 0.44025(16) 0.0675(12) Uani d . 1 O
C302 0.5035(7) 0.3640(6) 0.4887(3) 0.097(3) Uani d . 1 C
H30C 0.4796 0.3711 0.5193 0.117 Uiso calc R 1 H
H30D 0.5657 0.3809 0.4898 0.117 Uiso calc R 1 H
C303 0.4542(7) 0.4109(5) 0.4558(4) 0.101(3) Uani d . 1 C
H30E 0.4925 0.4509 0.4414 0.121 Uiso calc R 1 H
H30F 0.406 0.4398 0.4705 0.121 Uiso calc R 1 H
C304 0.4178(5) 0.3522(6) 0.4206(3) 0.080(2) Uani d . 1 C
H30G 0.3559 0.3651 0.4127 0.096 Uiso calc R 1 H
H30H 0.4518 0.3551 0.3926 0.096 Uiso calc R 1 H
O400 0.3514(11) 0.7696(10) 0.1074(4) 0.244(7) Uani d . 1 O
C401 0.3001(5) 0.8106(5) 0.1446(2) 0.0639(19) Uani d . 1 C
H40A 0.3393 0.8446 0.164 0.077 Uiso calc R 1 H
H40B 0.253 0.8448 0.131 0.077 Uiso calc R 1 H
C402 0.2644(6) 0.7474(5) 0.1702(3) 0.089(3) Uani d . 1 C
H40C 0.2005 0.7426 0.1638 0.106 Uiso calc R 1 H
H40D 0.2746 0.757 0.2032 0.106 Uiso calc R 1 H
C403 0.3141(6) 0.6681(7) 0.1546(3) 0.097(3) Uani d . 1 C
H40E 0.3308 0.6348 0.1814 0.116 Uiso calc R 1 H
H40F 0.2753 0.6357 0.1341 0.116 Uiso calc R 1 H
C400 0.2309(4) 0.5531(5) 0.4330(2) 0.0579(16) Uani d . 1 C
H40G 0.22 0.6118 0.4312 0.07 Uiso calc R 1 H
H40H 0.2908 0.5422 0.4227 0.07 Uiso calc R 1 H
O200 0.2131(4) 0.7600(4) 0.52711(19) 0.0821(15) Uani d . 1 O
C404 0.3917(6) 0.6924(6) 0.1311(4) 0.096(3) Uiso d . 1 C
H40I 0.4101 0.6516 0.1088 0.115 Uiso calc R 1 H
H40J 0.4413 0.7054 0.1524 0.115 Uiso calc R 1 H

loop_
_atom_site_aniso_label
_atom_site_aniso_U_11
_atom_site_aniso_U_22
_atom_site_aniso_U_33
_atom_site_aniso_U_12
_atom_site_aniso_U_13
_atom_site_aniso_U_23
Co1 0.0276(3) 0.0230(3) 0.0188(3) 0.0003(3) 0.0017(3) -0.0006(3)
Co2 0.0258(3) 0.0272(3) 0.0200(4) -0.0013(3) 0.0005(3) -0.0021(3)
N1 0.0270(17) 0.0247(17) 0.0226(18) -0.0004(13) 0.0045(14) 0.0000(14)
N2 0.0275(17) 0.0257(17) 0.0233(18) -0.0016(14) 0.0036(14) 0.0020(14)
N3 0.0302(17) 0.0220(16) 0.0221(18) -0.0002(13) 0.0009(14) 0.0017(14)
N4 0.0275(17) 0.0256(17) 0.0238(18) -0.0008(13) 0.0028(14) -0.0003(14)
N5 0.0290(17) 0.0297(18) 0.0194(18) -0.0018(14) -0.0013(14) -0.0011(14)
N6 0.0301(18) 0.0322(19) 0.0229(19) -0.0042(15) 0.0019(14) 0.0002(15)
N7 0.0306(18) 0.0296(18) 0.0259(19) -0.0018(14) 0.0019(15) 0.0021(15)
N8 0.0268(17) 0.0239(16) 0.0228(18) -0.0031(13) -0.0001(14) -0.0027(14)
N9 0.0287(18) 0.0313(18) 0.0261(19) -0.0027(14) 0.0037(15) 0.0000(15)
N10 0.0282(17) 0.0311(18) 0.0254(19) -0.0015(14) 0.0016(15) 0.0031(15)
C1 0.027(2) 0.025(2) 0.029(2) -0.0007(16) 0.0057(17) 0.0006(17)
C2 0.031(2) 0.0237(19) 0.024(2) 0.0009(16) 0.0048(17) -0.0032(17)
C3 0.041(2) 0.031(2) 0.024(2) 0.0032(18) 0.0042(19) -0.0086(18)
C4 0.039(2) 0.038(2) 0.023(2) 0.0016(19) -0.0011(19) -0.0034(19)
C5 0.032(2) 0.027(2) 0.019(2) -0.0015(16) 0.0012(17) 0.0013(17)
C6 0.033(2) 0.028(2) 0.023(2) -0.0007(17) 0.0018(17) 0.0035(17)
C7 0.044(3) 0.029(2) 0.024(2) 0.0008(19) 0.0022(19) 0.0067(18)
C8 0.045(3) 0.038(3) 0.035(3) -0.007(2) 0.007(2) 0.007(2)
C9 0.034(2) 0.035(2) 0.028(2) 0.0011(18) -0.0054(19) 0.0002(19)
C10 0.039(3) 0.036(2) 0.038(3) -0.005(2) 0.001(2) -0.002(2)
C11 0.029(2) 0.027(2) 0.020(2) -0.0009(16) 0.0034(16) 0.0028(17)
C12 0.033(2) 0.029(2) 0.031(2) 0.0041(17) -0.0016(19) 0.0071(18)
C13 0.038(2) 0.026(2) 0.033(3) 0.0047(18) 0.0076(19) -0.0036(19)
C14 0.029(2) 0.027(2) 0.022(2) -0.0002(16) 0.0034(17) -0.0005(17)
C15 0.032(2) 0.025(2) 0.026(2) -0.0029(16) 0.0068(17) -0.0010(17)
C16 0.031(2) 0.0224(19) 0.023(2) -0.0039(16) 0.0011(17) 0.0000(16)
C17 0.031(2) 0.033(2) 0.022(2) -0.0047(17) 0.0038(17) -0.0074(18)
C18 0.025(2) 0.035(2) 0.034(3) -0.0039(17) -0.0015(18) -0.004(2)
C19 0.033(2) 0.034(2) 0.021(2) -0.0016(17) -0.0042(17) -0.0054(18)
C20 0.034(2) 0.025(2) 0.024(2) -0.0028(16) -0.0007(17) 0.0004(17)
C21 0.032(2) 0.030(2) 0.024(2) 0.0004(17) -0.0034(17) -0.0032(18)
C22 0.034(2) 0.025(2) 0.020(2) -0.0004(17) 0.0015(17) -0.0019(16)
C23 0.038(2) 0.032(2) 0.022(2) -0.0018(18) -0.0019(18) -0.0014(18)
C24 0.038(2) 0.034(2) 0.019(2) -0.0025(18) 0.0074(18) -0.0003(18)
C25 0.032(2) 0.034(2) 0.028(2) 0.0007(18) 0.0030(18) -0.0016(19)
C26 0.031(2) 0.026(2) 0.024(2) -0.0024(16) 0.0009(17) -0.0042(17)
C27 0.029(2) 0.0246(19) 0.023(2) -0.0013(16) -0.0036(17) -0.0007(17)
C28 0.030(2) 0.0234(19) 0.019(2) -0.0039(16) -0.0017(16) -0.0038(16)
C29 0.029(2) 0.0234(19) 0.020(2) -0.0045(16) -0.0020(16) -0.0023(16)
C30 0.031(2) 0.028(2) 0.026(2) -0.0028(17) 0.0057(18) -0.0038(18)
C31 0.030(2) 0.031(2) 0.025(2) -0.0058(17) 0.0047(17) 0.0017(18)
C32 0.037(2) 0.026(2) 0.035(3) -0.0007(18) 0.008(2) 0.0027(19)
C33 0.035(2) 0.029(2) 0.034(3) 0.0013(18) 0.0009(19) 0.0056(19)
C34 0.030(2) 0.032(2) 0.024(2) -0.0022(17) 0.0022(17) 0.0042(18)
C35 0.028(2) 0.044(3) 0.028(2) -0.0014(19) 0.0013(18) -0.001(2)
C36 0.048(3) 0.056(3) 0.029(3) 0.019(2) -0.009(2) 0.002(2)
C37 0.074(4) 0.043(3) 0.040(3) 0.021(3) 0.020(3) 0.016(2)
C38 0.038(3) 0.084(5) 0.061(4) -0.021(3) 0.013(3) -0.037(4)
C39 0.059(4) 0.066(4) 0.072(5) -0.015(3) 0.003(3) 0.001(4)
C40 0.032(2) 0.032(2) 0.022(2) -0.0062(17) -0.0009(17) 0.0035(18)
C41 0.041(2) 0.036(2) 0.027(2) -0.0063(19) -0.007(2) 0.002(2)
C42 0.050(3) 0.028(2) 0.018(2) -0.0070(19) 0.0026(19) -0.0048(17)
C43 0.033(2) 0.029(2) 0.025(2) -0.0036(17) 0.0036(18) -0.0013(18)
C44 0.030(2) 0.025(2) 0.031(2) -0.0013(16) 0.0061(18) 0.0012(18)
C45 0.029(2) 0.0229(19) 0.022(2) -0.0005(15) -0.0016(16) -0.0001(16)
C46 0.032(2) 0.029(2) 0.027(2) -0.0026(17) 0.0034(18) -0.0013(18)
C47 0.043(2) 0.031(2) 0.019(2) -0.0062(19) 0.0067(18) -0.0010(17)
C48 0.041(2) 0.030(2) 0.023(2) -0.0038(18) -0.0025(19) 0.0010(18)
C49 0.036(2) 0.024(2) 0.022(2) -0.0036(17) -0.0016(17) 0.0020(16)
C50 0.033(2) 0.033(2) 0.022(2) -0.0014(17) -0.0042(17) -0.0002(18)
C51 0.033(2) 0.024(2) 0.029(2) 0.0001(16) -0.0058(18) -0.0021(17)
C52 0.031(2) 0.040(2) 0.028(2) 0.0007(18) -0.0027(18) -0.001(2)
C53 0.028(2) 0.041(3) 0.037(3) 0.0007(18) 0.0021(19) -0.001(2)
C54 0.029(2) 0.031(2) 0.031(2) -0.0015(17) 0.0060(18) -0.0008(19)
C55 0.032(2) 0.0200(18) 0.023(2) -0.0009(15) -0.0012(17) -0.0022(16)
C56 0.030(2) 0.0231(19) 0.025(2) -0.0020(16) -0.0008(17) -0.0026(16)
C57 0.029(2) 0.0229(19) 0.021(2) -0.0015(15) -0.0015(16) -0.0027(16)
C58 0.028(2) 0.0231(19) 0.025(2) -0.0017(16) 0.0035(17) -0.0034(16)
C59 0.041(2) 0.028(2) 0.029(2) -0.0025(18) 0.004(2) 0.0024(18)
C60 0.044(3) 0.032(2) 0.041(3) -0.010(2) -0.001(2) 0.005(2)
C61 0.034(2) 0.047(3) 0.040(3) -0.009(2) 0.000(2) 0.012(2)
C62 0.034(2) 0.046(3) 0.034(3) -0.001(2) 0.006(2) 0.003(2)
C63 0.035(2) 0.033(2) 0.030(2) -0.0021(18) 0.0047(19) 0.0039(19)
C64 0.033(2) 0.030(2) 0.033(3) -0.0006(17) 0.0028(19) -0.0028(19)
C65 0.042(3) 0.039(3) 0.036(3) -0.007(2) -0.002(2) -0.001(2)
C66 0.040(3) 0.047(3) 0.045(3) -0.012(2) 0.011(2) 0.005(2)
C67 0.039(3) 0.048(3) 0.044(3) -0.001(2) 0.014(2) -0.003(2)
C68 0.033(2) 0.030(2) 0.037(3) 0.0006(18) 0.0025(19) 0.002(2)
O101 0.187(9) 0.230(12) 0.109(7) 0.052(9) -0.036(6) 0.021(7)
C102 0.122(8) 0.142(10) 0.081(6) -0.036(7) 0.042(6) -0.038(7)
C103 0.069(5) 0.085(6) 0.238(15) -0.010(5) -0.006(7) -0.084(8)
C104 0.092(6) 0.084(5) 0.073(5) 0.008(4) 0.012(4) -0.030(4)
C201 0.066(5) 0.088(6) 0.099(6) 0.008(4) -0.017(4) -0.016(5)
C202 0.080(5) 0.076(5) 0.075(5) 0.009(4) -0.012(4) 0.008(4)
C203 0.107(6) 0.050(4) 0.082(6) 0.010(4) -0.037(5) -0.014(4)
C204 0.117(7) 0.046(4) 0.105(7) -0.007(4) -0.013(6) -0.011(4)
C301 0.069(4) 0.078(5) 0.046(4) 0.016(3) 0.015(3) 0.019(3)
O300 0.085(3) 0.072(3) 0.046(3) -0.005(2) 0.015(2) -0.011(2)
C302 0.132(8) 0.098(7) 0.061(5) -0.008(6) -0.014(5) -0.013(5)
C303 0.124(8) 0.060(5) 0.119(8) 0.009(5) 0.001(6) 0.012(5)
C304 0.081(5) 0.107(7) 0.052(4) 0.026(5) 0.006(4) 0.024(4)
O400 0.350(18) 0.265(16) 0.117(8) -0.024(14) 0.020(10) 0.039(9)
C401 0.063(4) 0.081(5) 0.046(4) -0.030(3) -0.021(3) 0.018(3)
C402 0.078(5) 0.079(5) 0.110(7) -0.039(4) 0.012(5) -0.005(5)
C403 0.084(6) 0.119(8) 0.090(6) -0.012(5) 0.022(5) -0.032(6)
C400 0.049(3) 0.082(5) 0.042(3) -0.017(3) -0.006(3) 0.007(3)
O200 0.092(4) 0.087(4) 0.067(3) -0.008(3) -0.004(3) -0.001(3)

loop_
_atom_type_symbol
_atom_type_description
_atom_type_scat_dispersion_real
_atom_type_scat_dispersion_imag
_atom_type_scat_source
C C 0.0181 0.0091 'International Tables Vol C Tables 4.2.6.8 and 6.1.1.4'
H H 0 0 'International Tables Vol C Tables 4.2.6.8 and 6.1.1.4'
Co Co -2.3653 3.6143 'International Tables Vol C Tables 4.2.6.8 and 6.1.1.4'
N N 0.0311 0.018 'International Tables Vol C Tables 4.2.6.8 and 6.1.1.4'
O O 0.0492 0.0322 'International Tables Vol C Tables 4.2.6.8 and 6.1.1.4'

loop_
_geom_angle_atom_site_label_1
_geom_angle_atom_site_label_2
_geom_angle_atom_site_label_3
_geom_angle
N3 Co1 N2 86.77(15)
N3 Co1 N1 163.25(15)
N2 Co1 N1 81.98(15)
N3 Co1 N4 82.27(15)
N2 Co1 N4 167.08(15)
N1 Co1 N4 107.11(14)
N3 Co1 N9 97.91(15)
N2 Co1 N9 94.38(15)
N1 Co1 N9 95.29(14)
N4 Co1 N9 93.89(14)
N7 Co2 N6 86.69(16)
N7 Co2 N8 82.56(15)
N6 Co2 N8 166.37(15)
N7 Co2 N5 164.54(16)
N6 Co2 N5 82.21(15)
N8 Co2 N5 106.61(14)
N7 Co2 N10 96.11(15)
N6 Co2 N10 94.52(15)
N8 Co2 N10 94.94(14)
N5 Co2 N10 95.47(14)
C1 N1 C55 117.1(4)
C1 N1 Co1 110.9(3)
C55 N1 Co1 131.5(3)
C5 N2 C2 108.7(4)
C5 N2 Co1 135.2(3)
C2 N2 Co1 116.0(3)
C11 N3 C14 109.2(3)
C11 N3 Co1 135.0(3)
C14 N3 Co1 115.7(3)
C15 N4 C16 119.8(4)
C15 N4 Co1 111.0(3)
C16 N4 Co1 129.1(3)
C30 N5 C26 117.3(4)
C30 N5 Co2 111.1(3)
C26 N5 Co2 131.0(3)
C34 N6 C31 108.7(4)
C34 N6 Co2 135.3(3)
C31 N6 Co2 116.0(3)
C40 N7 C43 108.8(4)
C40 N7 Co2 135.1(3)
C43 N7 Co2 116.0(3)
C44 N8 C45 119.1(4)
C44 N8 Co2 111.0(3)
C45 N8 Co2 129.2(3)
C63 N9 C59 116.8(4)
C63 N9 Co1 122.5(3)
C59 N9 Co1 120.0(3)
C64 N10 C68 117.2(4)
C64 N10 Co2 120.7(3)
C68 N10 Co2 121.6(3)
N1 C1 C2 118.1(4)
N1 C1 H1 120.9
C2 C1 H1 120.9
N2 C2 C3 109.3(4)
N2 C2 C1 112.6(4)
C3 C2 C1 138.1(4)
C4 C3 C2 106.2(4)
C4 C3 H3 126.9
C2 C3 H3 126.9
C3 C4 C5 107.6(4)
C3 C4 H4 126.2
C5 C4 H4 126.2
N2 C5 C4 108.2(4)
N2 C5 C6 124.0(4)
C4 C5 C6 127.7(4)
C11 C6 C5 113.4(4)
C11 C6 C9 109.6(4)
C5 C6 C9 107.9(4)
C11 C6 C7 109.0(4)
C5 C6 C7 109.5(4)
C9 C6 C7 107.3(4)
C8 C7 C6 114.4(4)
C8 C7 H7A 108.7
C6 C7 H7A 108.7
C8 C7 H7B 108.7
C6 C7 H7B 108.7
H7A C7 H7B 107.6
C7 C8 H8A 109.5
C7 C8 H8B 109.5
H8A C8 H8B 109.5
C7 C8 H8C 109.5
H8A C8 H8C 109.5
H8B C8 H8C 109.5
C10 C9 C6 113.5(4)
C10 C9 H9A 108.9
C6 C9 H9A 108.9
C10 C9 H9B 108.9
C6 C9 H9B 108.9
H9A C9 H9B 107.7
C9 C10 H10A 109.5
C9 C10 H10B 109.5
H10A C10 H10B 109.5
C9 C10 H10C 109.5
H10A C10 H10C 109.5
H10B C10 H10C 109.5
N3 C11 C12 108.2(4)
N3 C11 C6 124.4(4)
C12 C11 C6 127.4(4)
C13 C12 C11 107.5(4)
C13 C12 H12 126.3
C11 C12 H12 126.3
C12 C13 C14 106.2(4)
C12 C13 H13 126.9
C14 C13 H13 126.9
N3 C14 C13 109.0(4)
N3 C14 C15 113.2(4)
C13 C14 C15 137.8(4)
N4 C15 C14 117.8(4)
N4 C15 H15 121.1
C14 C15 H15 121.1
C17 C16 N4 117.9(4)
C17 C16 C29 120.6(4)
N4 C16 C29 121.5(4)
C16 C17 C18 121.7(4)
C16 C17 H17 119.2
C18 C17 H17 119.2
C19 C18 C17 120.2(4)
C19 C18 H18 119.9
C17 C18 H18 119.9
C18 C19 C20 120.6(4)
C18 C19 H19 119.7
C20 C19 H19 119.7
C21 C20 C19 121.6(4)
C21 C20 C29 118.5(4)
C19 C20 C29 119.8(4)
C22 C21 C20 123.2(4)
C22 C21 H21 118.4
C20 C21 H21 118.4
C21 C22 C23 122.2(4)
C21 C22 C27 118.3(4)
C23 C22 C27 119.6(4)
C24 C23 C22 120.9(4)
C24 C23 H23 119.5
C22 C23 H23 119.5
C23 C24 C25 120.2(4)
C23 C24 H24 119.9
C25 C24 H24 119.9
C26 C25 C24 121.0(4)
C26 C25 H25 119.5
C24 C25 H25 119.5
C25 C26 N5 119.9(4)
C25 C26 C27 120.8(4)
N5 C26 C27 119.3(4)
C28 C27 C26 123.1(4)
C28 C27 C22 119.3(4)
C26 C27 C22 117.6(4)
C27 C28 C29 122.6(4)
C27 C28 H28 118.7
C29 C28 H28 118.7
C28 C29 C16 124.8(4)
C28 C29 C20 118.0(4)
C16 C29 C20 117.1(4)
N5 C30 C31 117.8(4)
N5 C30 H30 121.1
C31 C30 H30 121.1
N6 C31 C32 109.4(4)
N6 C31 C30 112.8(4)
C32 C31 C30 137.8(4)
C33 C32 C31 106.1(4)
C33 C32 H32 127
C31 C32 H32 127
C32 C33 C34 107.6(4)
C32 C33 H33 126.2
C34 C33 H33 126.2
N6 C34 C33 108.3(4)
N6 C34 C35 123.8(4)
C33 C34 C35 127.9(4)
C34 C35 C40 113.3(4)
C34 C35 C38 108.5(4)
C40 C35 C38 111.0(4)
C34 C35 C36 108.9(4)
C40 C35 C36 109.5(4)
C38 C35 C36 105.4(4)
C37 C36 C35 113.4(4)
C37 C36 H36A 108.9
C35 C36 H36A 108.9
C37 C36 H36B 108.9
C35 C36 H36B 108.9
H36A C36 H36B 107.7
C36 C37 H37A 109.5
C36 C37 H37B 109.5
H37A C37 H37B 109.5
C36 C37 H37C 109.5
H37A C37 H37C 109.5
H37B C37 H37C 109.5
C39 C38 C35 117.4(6)
C39 C38 H38A 108
C35 C38 H38A 108
C39 C38 H38B 108
C35 C38 H38B 108
H38A C38 H38B 107.2
C38 C39 H39A 109.5
C38 C39 H39B 109.5
H39A C39 H39B 109.5
C38 C39 H39C 109.5
H39A C39 H39C 109.5
H39B C39 H39C 109.5
N7 C40 C41 108.0(4)
N7 C40 C35 123.8(4)
C41 C40 C35 128.2(4)
C42 C41 C40 108.2(4)
C42 C41 H41 125.9
C40 C41 H41 125.9
C41 C42 C43 106.0(4)
C41 C42 H42 127
C43 C42 H42 127
N7 C43 C42 109.1(4)
N7 C43 C44 112.7(4)
C42 C43 C44 138.2(4)
N8 C44 C43 117.7(4)
N8 C44 H44 121.2
C43 C44 H44 121.2
C46 C45 N8 117.8(4)
C46 C45 C58 119.9(4)
N8 C45 C58 122.4(4)
C45 C46 C47 122.2(4)
C45 C46 H46 118.9
C47 C46 H46 118.9
C48 C47 C46 119.7(4)
C48 C47 H47 120.1
C46 C47 H47 120.1
C47 C48 C49 121.1(4)
C47 C48 H48 119.5
C49 C48 H48 119.5
C50 C49 C48 121.0(4)
C50 C49 C58 119.4(4)
C48 C49 C58 119.5(4)
C49 C50 C51 122.8(4)
C49 C50 H50 118.6
C51 C50 H50 118.6
C50 C51 C52 122.2(4)
C50 C51 C56 118.2(4)
C52 C51 C56 119.6(4)
C53 C52 C51 120.9(4)
C53 C52 H52 119.6
C51 C52 H52 119.6
C52 C53 C54 120.6(4)
C52 C53 H53 119.7
C54 C53 H53 119.7
C55 C54 C53 120.9(4)
C55 C54 H54 119.5
C53 C54 H54 119.5
C54 C55 N1 119.7(4)
C54 C55 C56 120.3(4)
N1 C55 C56 119.9(4)
C57 C56 C55 123.2(4)
C57 C56 C51 119.1(4)
C55 C56 C51 117.7(4)
C56 C57 C58 122.1(4)
C56 C57 H57 118.9
C58 C57 H57 118.9
C57 C58 C49 118.2(4)
C57 C58 C45 124.1(4)
C49 C58 C45 117.6(4)
N9 C59 C60 123.6(5)
N9 C59 H59 118.2
C60 C59 H59 118.2
C59 C60 C61 118.4(5)
C59 C60 H60 120.8
C61 C60 H60 120.8
C60 C61 C62 119.0(5)
C60 C61 H61 120.5
C62 C61 H61 120.5
C63 C62 C61 118.5(5)
C63 C62 H62 120.8
C61 C62 H62 120.8
N9 C63 C62 123.7(4)
N9 C63 H63 118.2
C62 C63 H63 118.2
N10 C64 C65 123.5(4)
N10 C64 H64 118.2
C65 C64 H64 118.2
C64 C65 C66 118.3(5)
C64 C65 H65 120.9
C66 C65 H65 120.9
C65 C66 C67 119.0(5)
C65 C66 H66 120.5
C67 C66 H66 120.5
C68 C67 C66 118.7(5)
C68 C67 H67 120.7
C66 C67 H67 120.7
N10 C68 C67 123.3(5)
N10 C68 H68 118.4
C67 C68 H68 118.4
C400 O101 C102 109.4(7)
O101 C102 C103 103.2(7)
O101 C102 H10D 111.1
C103 C102 H10D 111.1
O101 C102 H10E 111.1
C103 C102 H10E 111.1
H10D C102 H10E 109.1
C102 C103 C104 101.4(7)
C102 C103 H10F 111.5
C104 C103 H10F 111.5
C102 C103 H10G 111.5
C104 C103 H10G 111.5
H10F C103 H10G 109.3
C400 C104 C103 108.1(7)
C400 C104 H10H 110.1
C103 C104 H10H 110.1
C400 C104 H10I 110.1
C103 C104 H10I 110.1
H10H C104 H10I 108.4
O200 C201 C202 109.4(7)
O200 C201 H20A 109.8
C202 C201 H20A 109.8
O200 C201 H20B 109.8
C202 C201 H20B 109.8
H20A C201 H20B 108.2
C203 C202 C201 99.5(7)
C203 C202 H20C 111.9
C201 C202 H20C 111.9
C203 C202 H20D 111.9
C201 C202 H20D 111.9
H20C C202 H20D 109.6
C204 C203 C202 106.6(7)
C204 C203 H20E 110.4
C202 C203 H20E 110.4
C204 C203 H20F 110.4
C202 C203 H20F 110.4
H20E C203 H20F 108.6
O200 C204 C203 107.7(6)
O200 C204 H20G 110.2
C203 C204 H20G 110.2
O200 C204 H20H 110.2
C203 C204 H20H 110.2
H20G C204 H20H 108.5
O300 C301 C302 107.3(6)
O300 C301 H30A 110.2
C302 C301 H30A 110.2
O300 C301 H30B 110.2
C302 C301 H30B 110.2
H30A C301 H30B 108.5
C304 O300 C301 105.7(6)
C303 C302 C301 106.8(7)
C303 C302 H30C 110.4
C301 C302 H30C 110.4
C303 C302 H30D 110.4
C301 C302 H30D 110.4
H30C C302 H30D 108.6
C302 C303 C304 106.5(7)
C302 C303 H30E 110.4
C304 C303 H30E 110.4
C302 C303 H30F 110.4
C304 C303 H30F 110.4
H30E C303 H30F 108.6
O300 C304 C303 107.0(6)
O300 C304 H30G 110.3
C303 C304 H30G 110.3
O300 C304 H30H 110.3
C303 C304 H30H 110.3
H30G C304 H30H 108.6
C401 O400 C404 104.5(8)
C402 C401 O400 105.6(9)
C402 C401 H40A 110.6
O400 C401 H40A 110.6
C402 C401 H40B 110.6
O400 C401 H40B 110.6
H40A C401 H40B 108.8
C401 C402 C403 105.2(8)
C401 C402 H40C 110.7
C403 C402 H40C 110.7
C401 C402 H40D 110.7
C403 C402 H40D 110.7
H40C C402 H40D 108.8
C404 C403 C402 108.2(8)
C404 C403 H40E 110.1
C402 C403 H40E 110.1
C404 C403 H40F 110.1
C402 C403 H40F 110.1
H40E C403 H40F 108.4
C104 C400 O101 106.4(8)
C104 C400 H40G 110.4
O101 C400 H40G 110.4
C104 C400 H40H 110.4
O101 C400 H40H 110.4
H40G C400 H40H 108.6
C201 O200 C204 104.0(7)
C403 C404 O400 97.1(9)
C403 C404 H40I 112.3
O400 C404 H40I 112.3
C403 C404 H40J 112.3
O400 C404 H40J 112.3
H40I C404 H40J 109.9

loop_
_geom_bond_atom_site_label_1
_geom_bond_atom_site_label_2
_geom_bond_distance
Co1 N3 1.875(3)
Co1 N2 1.881(4)
Co1 N1 2.012(3)
Co1 N4 2.013(4)
Co1 N9 2.145(4)
Co2 N7 1.871(4)
Co2 N6 1.872(4)
Co2 N8 2.008(4)
Co2 N5 2.009(4)
Co2 N10 2.142(4)
N1 C1 1.318(6)
N1 C55 1.420(5)
N2 C5 1.340(5)
N2 C2 1.376(5)
N3 C11 1.345(5)
N3 C14 1.374(5)
N4 C15 1.312(5)
N4 C16 1.425(5)
N5 C30 1.315(6)
N5 C26 1.421(5)
N6 C34 1.345(6)
N6 C31 1.376(6)
N7 C40 1.347(6)
N7 C43 1.379(6)
N8 C44 1.323(6)
N8 C45 1.423(5)
N9 C63 1.337(6)
N9 C59 1.347(6)
N10 C64 1.340(6)
N10 C68 1.340(6)
C1 C2 1.403(6)
C1 H1 0.93
C2 C3 1.395(6)
C3 C4 1.388(6)
C3 H3 0.93
C4 C5 1.420(6)
C4 H4 0.93
C5 C6 1.511(6)
C6 C11 1.507(6)
C6 C9 1.555(6)
C6 C7 1.560(6)
C7 C8 1.523(7)
C7 H7A 0.97
C7 H7B 0.97
C8 H8A 0.96
C8 H8B 0.96
C8 H8C 0.96
C9 C10 1.516(7)
C9 H9A 0.97
C9 H9B 0.97
C10 H10A 0.96
C10 H10B 0.96
C10 H10C 0.96
C11 C12 1.419(6)
C12 C13 1.400(7)
C12 H12 0.93
C13 C14 1.402(6)
C13 H13 0.93
C14 C15 1.404(6)
C15 H15 0.93
C16 C17 1.362(6)
C16 C29 1.439(6)
C17 C18 1.418(6)
C17 H17 0.93
C18 C19 1.362(7)
C18 H18 0.93
C19 C20 1.421(6)
C19 H19 0.93
C20 C21 1.403(6)
C20 C29 1.453(6)
C21 C22 1.384(6)
C21 H21 0.93
C22 C23 1.426(6)
C22 C27 1.444(6)
C23 C24 1.359(6)
C23 H23 0.93
C24 C25 1.428(6)
C24 H24 0.93
C25 C26 1.367(6)
C25 H25 0.93
C26 C27 1.439(6)
C27 C28 1.395(6)
C28 C29 1.400(6)
C28 H28 0.93
C30 C31 1.406(6)
C30 H30 0.93
C31 C32 1.399(6)
C32 C33 1.394(7)
C32 H32 0.93
C33 C34 1.422(6)
C33 H33 0.93
C34 C35 1.508(7)
C35 C40 1.511(7)
C35 C38 1.550(7)
C35 C36 1.551(7)
C36 C37 1.528(8)
C36 H36A 0.97
C36 H36B 0.97
C37 H37A 0.96
C37 H37B 0.96
C37 H37C 0.96
C38 C39 1.426(10)
C38 H38A 0.97
C38 H38B 0.97
C39 H39A 0.96
C39 H39B 0.96
C39 H39C 0.96
C40 C41 1.409(7)
C41 C42 1.392(7)
C41 H41 0.93
C42 C43 1.395(6)
C42 H42 0.93
C43 C44 1.412(6)
C44 H44 0.93
C45 C46 1.360(6)
C45 C58 1.445(6)
C46 C47 1.419(6)
C46 H46 0.93
C47 C48 1.350(6)
C47 H47 0.93
C48 C49 1.429(6)
C48 H48 0.93
C49 C50 1.387(6)
C49 C58 1.439(6)
C50 C51 1.396(7)
C50 H50 0.93
C51 C52 1.422(6)
C51 C56 1.445(6)
C52 C53 1.348(7)
C52 H52 0.93
C53 C54 1.426(7)
C53 H53 0.93
C54 C55 1.371(6)
C54 H54 0.93
C55 C56 1.438(6)
C56 C57 1.401(6)
C57 C58 1.407(6)
C57 H57 0.93
C59 C60 1.375(7)
C59 H59 0.93
C60 C61 1.381(8)
C60 H60 0.93
C61 C62 1.387(7)
C61 H61 0.93
C62 C63 1.376(6)
C62 H62 0.93
C63 H63 0.93
C64 C65 1.374(7)
C64 H64 0.93
C65 C66 1.381(8)
C65 H65 0.93
C66 C67 1.384(8)
C66 H66 0.93
C67 C68 1.368(7)
C67 H67 0.93
C68 H68 0.93
O101 C400 1.416(11)
O101 C102 1.488(13)
C102 C103 1.547(15)
C102 H10D 0.97
C102 H10E 0.97
C103 C104 1.602(14)
C103 H10F 0.97
C103 H10G 0.97
C104 C400 1.344(9)
C104 H10H 0.97
C104 H10I 0.97
C201 O200 1.361(8)
C201 C202 1.522(12)
C201 H20A 0.97
C201 H20B 0.97
C202 C203 1.499(10)
C202 H20C 0.97
C202 H20D 0.97
C203 C204 1.479(12)
C203 H20E 0.97
C203 H20F 0.97
C204 O200 1.414(10)
C204 H20G 0.97
C204 H20H 0.97
C301 O300 1.420(8)
C301 C302 1.463(11)
C301 H30A 0.97
C301 H30B 0.97
O300 C304 1.400(9)
C302 C303 1.406(12)
C302 H30C 0.97
C302 H30D 0.97
C303 C304 1.482(12)
C303 H30E 0.97
C303 H30F 0.97
C304 H30G 0.97
C304 H30H 0.97
O400 C401 1.494(15)
O400 C404 1.542(16)
C401 C402 1.384(10)
C401 H40A 0.97
C401 H40B 0.97
C402 C403 1.564(13)
C402 H40C 0.97
C402 H40D 0.97
C403 C404 1.421(12)
C403 H40E 0.97
C403 H40F 0.97
C400 H40G 0.97
C400 H40H 0.97
C404 H40I 0.97
C404 H40J 0.97

loop_
_geom_torsion_atom_site_label_1
_geom_torsion_atom_site_label_2
_geom_torsion_atom_site_label_3
_geom_torsion_atom_site_label_4
_geom_torsion
N3 Co1 N1 C1 53.1(6)
N2 Co1 N1 C1 4.9(3)
N4 Co1 N1 C1 175.5(3)
N9 Co1 N1 C1 -88.8(3)
N3 Co1 N1 C55 -134.8(5)
N2 Co1 N1 C55 176.9(4)
N4 Co1 N1 C55 -12.5(4)
N9 Co1 N1 C55 83.2(4)
N3 Co1 N2 C5 10.0(4)
N1 Co1 N2 C5 177.6(4)
N4 Co1 N2 C5 42.0(9)
N9 Co1 N2 C5 -87.7(4)
N3 Co1 N2 C2 -172.2(3)
N1 Co1 N2 C2 -4.7(3)
N4 Co1 N2 C2 -140.3(6)
N9 Co1 N2 C2 90.1(3)
N2 Co1 N3 C11 -3.5(4)
N1 Co1 N3 C11 -51.2(7)
N4 Co1 N3 C11 -176.6(4)
N9 Co1 N3 C11 90.5(4)
N2 Co1 N3 C14 171.2(3)
N1 Co1 N3 C14 123.4(5)
N4 Co1 N3 C14 -2.0(3)
N9 Co1 N3 C14 -94.9(3)
N3 Co1 N4 C15 1.0(3)
N2 Co1 N4 C15 -31.2(8)
N1 Co1 N4 C15 -164.8(3)
N9 Co1 N4 C15 98.5(3)
N3 Co1 N4 C16 -174.1(4)
N2 Co1 N4 C16 153.7(6)
N1 Co1 N4 C16 20.1(4)
N9 Co1 N4 C16 -76.6(3)
N7 Co2 N5 C30 47.6(7)
N6 Co2 N5 C30 3.1(3)
N8 Co2 N5 C30 172.4(3)
N10 Co2 N5 C30 -90.7(3)
N7 Co2 N5 C26 -142.0(5)
N6 Co2 N5 C26 173.5(4)
N8 Co2 N5 C26 -17.2(4)
N10 Co2 N5 C26 79.7(4)
N7 Co2 N6 C34 8.7(4)
N8 Co2 N6 C34 46.7(9)
N5 Co2 N6 C34 177.9(4)
N10 Co2 N6 C34 -87.1(4)
N7 Co2 N6 C31 -171.7(3)
N8 Co2 N6 C31 -133.8(6)
N5 Co2 N6 C31 -2.5(3)
N10 Co2 N6 C31 92.4(3)
N6 Co2 N7 C40 -10.4(4)
N8 Co2 N7 C40 178.0(4)
N5 Co2 N7 C40 -54.5(8)
N10 Co2 N7 C40 83.8(4)
N6 Co2 N7 C43 171.0(3)
N8 Co2 N7 C43 -0.6(3)
N5 Co2 N7 C43 127.0(6)
N10 Co2 N7 C43 -94.8(3)
N7 Co2 N8 C44 0.5(3)
N6 Co2 N8 C44 -37.8(8)
N5 Co2 N8 C44 -166.8(3)
N10 Co2 N8 C44 96.0(3)
N7 Co2 N8 C45 -170.2(4)
N6 Co2 N8 C45 151.5(6)
N5 Co2 N8 C45 22.5(4)
N10 Co2 N8 C45 -74.7(3)
N3 Co1 N9 C63 -132.0(4)
N2 Co1 N9 C63 -44.6(4)
N1 Co1 N9 C63 37.7(4)
N4 Co1 N9 C63 145.3(4)
N3 Co1 N9 C59 38.4(4)
N2 Co1 N9 C59 125.8(4)
N1 Co1 N9 C59 -151.9(3)
N4 Co1 N9 C59 -44.3(4)
N7 Co2 N10 C64 42.5(4)
N6 Co2 N10 C64 129.6(3)
N8 Co2 N10 C64 -40.6(4)
N5 Co2 N10 C64 -147.8(3)
N7 Co2 N10 C68 -128.8(4)
N6 Co2 N10 C68 -41.6(4)
N8 Co2 N10 C68 148.2(3)
N5 Co2 N10 C68 40.9(4)
C55 N1 C1 C2 -177.7(4)
Co1 N1 C1 C2 -4.4(5)
C5 N2 C2 C3 -0.2(5)
Co1 N2 C2 C3 -178.5(3)
C5 N2 C2 C1 -178.1(3)
Co1 N2 C2 C1 3.6(5)
N1 C1 C2 N2 0.8(5)
N1 C1 C2 C3 -176.2(5)
N2 C2 C3 C4 0.4(5)
C1 C2 C3 C4 177.5(5)
C2 C3 C4 C5 -0.5(5)
C2 N2 C5 C4 -0.1(5)
Co1 N2 C5 C4 177.8(3)
C2 N2 C5 C6 175.5(4)
Co1 N2 C5 C6 -6.7(7)
C3 C4 C5 N2 0.4(5)
C3 C4 C5 C6 -175.0(4)
N2 C5 C6 C11 -5.6(6)
C4 C5 C6 C11 169.1(4)
N2 C5 C6 C9 -127.1(4)
C4 C5 C6 C9 47.6(6)
N2 C5 C6 C7 116.3(4)
C4 C5 C6 C7 -69.0(6)
C11 C6 C7 C8 58.5(5)
C5 C6 C7 C8 -66.0(5)
C9 C6 C7 C8 177.2(4)
C11 C6 C9 C10 -68.4(5)
C5 C6 C9 C10 55.5(5)
C7 C6 C9 C10 173.3(4)
C14 N3 C11 C12 0.2(5)
Co1 N3 C11 C12 175.0(3)
C14 N3 C11 C6 179.0(4)
Co1 N3 C11 C6 -6.1(7)
C5 C6 C11 N3 11.3(6)
C9 C6 C11 N3 131.9(4)
C7 C6 C11 N3 -110.9(4)
C5 C6 C11 C12 -170.0(4)
C9 C6 C11 C12 -49.4(6)
C7 C6 C11 C12 67.8(6)
N3 C11 C12 C13 0.0(5)
C6 C11 C12 C13 -178.9(4)
C11 C12 C13 C14 -0.1(5)
C11 N3 C14 C13 -0.2(5)
Co1 N3 C14 C13 -176.2(3)
C11 N3 C14 C15 178.5(4)
Co1 N3 C14 C15 2.6(5)
C12 C13 C14 N3 0.2(5)
C12 C13 C14 C15 -178.1(5)
C16 N4 C15 C14 175.8(4)
Co1 N4 C15 C14 0.1(5)
N3 C14 C15 N4 -1.7(6)
C13 C14 C15 N4 176.5(5)
C15 N4 C16 C17 -126.1(4)
Co1 N4 C16 C17 48.6(5)
C15 N4 C16 C29 56.0(5)
Co1 N4 C16 C29 -129.2(4)
N4 C16 C17 C18 -179.4(4)
C29 C16 C17 C18 -1.5(6)
C16 C17 C18 C19 1.2(7)
C17 C18 C19 C20 -0.2(7)
C18 C19 C20 C21 179.3(4)
C18 C19 C20 C29 -0.3(6)
C19 C20 C21 C22 -179.1(4)
C29 C20 C21 C22 0.5(6)
C20 C21 C22 C23 -179.6(4)
C20 C21 C22 C27 0.2(6)
C21 C22 C23 C24 179.8(4)
C27 C22 C23 C24 0.1(7)
C22 C23 C24 C25 -0.2(7)
C23 C24 C25 C26 -0.7(7)
C24 C25 C26 N5 -179.7(4)
C24 C25 C26 C27 1.7(7)
C30 N5 C26 C25 63.1(5)
Co2 N5 C26 C25 -106.8(4)
C30 N5 C26 C27 -118.2(4)
Co2 N5 C26 C27 71.9(5)
C25 C26 C27 C28 -179.8(4)
N5 C26 C27 C28 1.6(6)
C25 C26 C27 C22 -1.7(6)
N5 C26 C27 C22 179.6(4)
C21 C22 C27 C28 -0.8(6)
C23 C22 C27 C28 179.0(4)
C21 C22 C27 C26 -178.9(4)
C23 C22 C27 C26 0.8(6)
C26 C27 C28 C29 178.8(4)
C22 C27 C28 C29 0.8(6)
C27 C28 C29 C16 178.9(4)
C27 C28 C29 C20 0.0(6)
C17 C16 C29 C28 -178.1(4)
N4 C16 C29 C28 -0.3(6)
C17 C16 C29 C20 0.9(6)
N4 C16 C29 C20 178.7(4)
C21 C20 C29 C28 -0.6(6)
C19 C20 C29 C28 179.0(4)
C21 C20 C29 C16 -179.6(4)
C19 C20 C29 C16 0.0(6)
C26 N5 C30 C31 -175.0(4)
Co2 N5 C30 C31 -3.2(5)
C34 N6 C31 C32 0.3(5)
Co2 N6 C31 C32 -179.4(3)
C34 N6 C31 C30 -178.8(4)
Co2 N6 C31 C30 1.5(5)
N5 C30 C31 N6 1.3(6)
N5 C30 C31 C32 -177.4(5)
N6 C31 C32 C33 0.1(5)
C30 C31 C32 C33 178.8(5)
C31 C32 C33 C34 -0.3(5)
C31 N6 C34 C33 -0.5(5)
Co2 N6 C34 C33 179.1(3)
C31 N6 C34 C35 -178.3(4)
Co2 N6 C34 C35 1.2(7)
C32 C33 C34 N6 0.5(5)
C32 C33 C34 C35 178.3(4)
N6 C34 C35 C40 -12.7(6)
C33 C34 C35 C40 169.9(4)
N6 C34 C35 C38 111.0(5)
C33 C34 C35 C38 -66.5(6)
N6 C34 C35 C36 -134.8(4)
C33 C34 C35 C36 47.8(6)
C34 C35 C36 C37 59.8(5)
C40 C35 C36 C37 -64.6(6)
C38 C35 C36 C37 176.0(5)
C34 C35 C38 C39 -59.8(7)
C40 C35 C38 C39 65.2(7)
C36 C35 C38 C39 -176.3(6)
C43 N7 C40 C41 1.2(5)
Co2 N7 C40 C41 -177.4(3)
C43 N7 C40 C35 -179.3(4)
Co2 N7 C40 C35 2.1(7)
C34 C35 C40 N7 11.2(6)
C38 C35 C40 N7 -111.1(5)
C36 C35 C40 N7 133.0(5)
C34 C35 C40 C41 -169.5(4)
C38 C35 C40 C41 68.3(6)
C36 C35 C40 C41 -47.7(6)
N7 C40 C41 C42 -1.4(5)
C35 C40 C41 C42 179.2(4)
C40 C41 C42 C43 0.9(5)
C40 N7 C43 C42 -0.7(5)
Co2 N7 C43 C42 178.3(3)
C40 N7 C43 C44 -178.4(4)
Co2 N7 C43 C44 0.6(5)
C41 C42 C43 N7 -0.2(5)
C41 C42 C43 C44 176.6(5)
C45 N8 C44 C43 171.4(4)
Co2 N8 C44 C43 -0.3(5)
N7 C43 C44 N8 -0.1(6)
C42 C43 C44 N8 -176.9(5)
C44 N8 C45 C46 -123.3(4)
Co2 N8 C45 C46 46.7(5)
C44 N8 C45 C58 58.4(5)
Co2 N8 C45 C58 -131.6(4)
N8 C45 C46 C47 179.6(4)
C58 C45 C46 C47 -2.0(6)
C45 C46 C47 C48 0.0(7)
C46 C47 C48 C49 1.5(7)
C47 C48 C49 C50 178.1(4)
C47 C48 C49 C58 -0.9(6)
C48 C49 C50 C51 -177.0(4)
C58 C49 C50 C51 2.0(7)
C49 C50 C51 C52 179.7(4)
C49 C50 C51 C56 -0.6(7)
C50 C51 C52 C53 178.5(4)
C56 C51 C52 C53 -1.2(7)
C51 C52 C53 C54 0.4(7)
C52 C53 C54 C55 0.6(7)
C53 C54 C55 N1 -178.8(4)
C53 C54 C55 C56 -0.9(6)
C1 N1 C55 C54 58.4(5)
Co1 N1 C55 C54 -113.2(4)
C1 N1 C55 C56 -119.5(4)
Co1 N1 C55 C56 68.9(5)
C54 C55 C56 C57 -178.2(4)
N1 C55 C56 C57 -0.3(6)
C54 C55 C56 C51 0.1(6)
N1 C55 C56 C51 178.0(4)
C50 C51 C56 C57 -0.4(6)
C52 C51 C56 C57 179.3(4)
C50 C51 C56 C55 -178.8(4)
C52 C51 C56 C55 0.9(6)
C55 C56 C57 C58 178.4(4)
C51 C56 C57 C58 0.1(6)
C56 C57 C58 C49 1.2(6)
C56 C57 C58 C45 178.9(4)
C50 C49 C58 C57 -2.2(6)
C48 C49 C58 C57 176.8(4)
C50 C49 C58 C45 180.0(4)
C48 C49 C58 C45 -1.1(6)
C46 C45 C58 C57 -175.2(4)
N8 C45 C58 C57 3.0(6)
C46 C45 C58 C49 2.5(6)
N8 C45 C58 C49 -179.2(4)
C63 N9 C59 C60 0.1(7)
Co1 N9 C59 C60 -170.8(4)
N9 C59 C60 C61 -0.9(8)
C59 C60 C61 C62 1.0(8)
C60 C61 C62 C63 -0.4(8)
C59 N9 C63 C62 0.5(7)
Co1 N9 C63 C62 171.2(4)
C61 C62 C63 N9 -0.3(8)
C68 N10 C64 C65 -0.3(7)
Co2 N10 C64 C65 -171.9(4)
N10 C64 C65 C66 0.4(8)
C64 C65 C66 C67 0.0(8)
C65 C66 C67 C68 -0.4(8)
C64 N10 C68 C67 -0.2(7)
Co2 N10 C68 C67 171.3(4)
C66 C67 C68 N10 0.5(8)
C400 O101 C102 C103 23.4(13)
O101 C102 C103 C104 -4.3(11)
C102 C103 C104 C400 -16.5(10)
O200 C201 C202 C203 29.1(9)
C201 C202 C203 C204 -9.3(8)
C202 C203 C204 O200 -11.6(9)
C302 C301 O300 C304 25.0(8)
O300 C301 C302 C303 -14.7(10)
C301 C302 C303 C304 -0.9(11)
C301 O300 C304 C303 -25.4(8)
C302 C303 C304 O300 16.5(11)
C404 O400 C401 C402 -35.9(11)
O400 C401 C402 C403 13.0(10)
C401 C402 C403 C404 16.1(11)
C103 C104 C400 O101 31.7(10)
C102 O101 C400 C104 -35.8(12)
C202 C201 O200 C204 -37.5(9)
C203 C204 O200 C201 30.0(9)
C402 C403 C404 O400 -35.6(11)
C401 O400 C404 C403 43.6(11)
